data_7022397
loop_
_publ_author_name
'Li, Qinghai'
'Zhou, Shuangliu'
'Wang, Shaowu'
'Zhu, Xiancui'
'Zhang, Lijun'
'Feng, Zhijun'
'Guo, Liping'
'Wang, Fenhua'
'Wei, Yun'

_publ_section_title
;
 Dehydrogenation of secondary amines: synthesis, and characterization of
 rare-earth metal complexes incorporating imino- or amido-functionalized
 pyrrolyl ligands.
;
_journal_issue 8
_journal_name_full 'Dalton transactions (Cambridge, England : 2003)'
_journal_page_first 2861
_journal_page_last 2869
_journal_paper_doi 10.1039/c2dt32513f
_journal_volume 42
_journal_year 2013
_chemical_formula_sum 'C32 H60 Dy N5 Si2'
_chemical_formula_weight 733.53
_chemical_name_systematic
;
?
;
_space_group_IT_number 15
_symmetry_cell_setting monoclinic
_symmetry_space_group_name_Hall '-C 2yc'
_symmetry_space_group_name_H-M 'C 1 2/c 1'
_atom_sites_solution_hydrogens geom
_atom_sites_solution_primary direct
_atom_sites_solution_secondary difmap
_audit_creation_method SHELXL-97
_cell_angle_alpha 90.00
_cell_angle_beta 99.5270(10)
_cell_angle_gamma 90.00
_cell_formula_units_Z 4
_cell_length_a 16.4062(18)
_cell_length_b 16.8967(19)
_cell_length_c 13.8325(16)
_cell_measurement_reflns_used 9910
_cell_measurement_temperature 293(2)
_cell_measurement_theta_max 27.60
_cell_measurement_theta_min 2.41
_cell_volume 3781.6(7)
_computing_cell_refinement 'Bruker SMART'
_computing_data_collection 'Bruker SMART'
_computing_data_reduction 'Bruker SAINT'
_computing_molecular_graphics SHELXTL
_computing_publication_material SHELXTL
_computing_structure_refinement 'SHELXL-97 (Sheldrick, 1997)'
_computing_structure_solution 'SHELXS-97 (Sheldrick, 1990)'
_diffrn_ambient_temperature 293(2)
_diffrn_measured_fraction_theta_full 0.999
_diffrn_measured_fraction_theta_max 0.999
_diffrn_measurement_device_type 'Bruker APEX II area detector'
_diffrn_radiation_monochromator graphite
_diffrn_radiation_source 'fine-focus sealed tube'
_diffrn_radiation_type MoK\a
_diffrn_radiation_wavelength 0.71073
_diffrn_reflns_av_R_equivalents 0.0279
_diffrn_reflns_av_sigmaI/netI 0.0225
_diffrn_reflns_limit_h_max 20
_diffrn_reflns_limit_h_min -18
_diffrn_reflns_limit_k_max 20
_diffrn_reflns_limit_k_min -20
_diffrn_reflns_limit_l_max 17
_diffrn_reflns_limit_l_min -16
_diffrn_reflns_number 14343
_diffrn_reflns_theta_full 26.00
_diffrn_reflns_theta_max 26.00
_diffrn_reflns_theta_min 2.15
_exptl_absorpt_coefficient_mu 2.065
_exptl_absorpt_correction_T_max 0.7075
_exptl_absorpt_correction_T_min 0.5235
_exptl_absorpt_correction_type multi-scan
_exptl_absorpt_process_details 'SADABS; Bruker, 2000'
_exptl_crystal_colour colourless
_exptl_crystal_density_diffrn 1.288
_exptl_crystal_density_method 'not measured'
_exptl_crystal_description block
_exptl_crystal_F_000 1524
_exptl_crystal_size_max 0.36
_exptl_crystal_size_mid 0.27
_exptl_crystal_size_min 0.18
_refine_diff_density_max 0.557
_refine_diff_density_min -0.802
_refine_diff_density_rms 0.058
_refine_ls_extinction_method none
_refine_ls_goodness_of_fit_ref 1.049
_refine_ls_hydrogen_treatment constr
_refine_ls_matrix_type full
_refine_ls_number_parameters 191
_refine_ls_number_reflns 3717
_refine_ls_number_restraints 0
_refine_ls_restrained_S_all 1.049
_refine_ls_R_factor_all 0.0221
_refine_ls_R_factor_gt 0.0197
_refine_ls_shift/su_max 0.001
_refine_ls_shift/su_mean 0.000
_refine_ls_structure_factor_coef Fsqd
_refine_ls_weighting_details 'calc w=1/[\s^2^(Fo^2^)+(0.0255P)^2^+2.7982P] where P=(Fo^2^+2Fc^2^)/3'
_refine_ls_weighting_scheme calc
_refine_ls_wR_factor_gt 0.0492
_refine_ls_wR_factor_ref 0.0511
_reflns_number_gt 3475
_reflns_number_total 3717
_reflns_threshold_expression >2sigma(I)
_cod_data_source_file c2dt32513f.txt
_cod_data_source_block 4b
_cod_depositor_comments
;
The following automatic conversions were performed:

'_symmetry_cell_setting' value 'Monoclinic' changed to 'monoclinic'
according to /home/saulius/struct/CIF-dictionaries/cif_core.dic
dictionary named 'cif_core.dic' version 2.4.2 from 2011-04-26.

Automatic conversion script
Id: cif_fix_values 1891 2012-01-12 08:04:46Z andrius 
;
_cod_original_sg_symbol_H-M C2/c
_cod_database_code 7022397

loop_
_symmetry_equiv_pos_as_xyz
'x, y, z'
'-x, y, -z+1/2'
'x+1/2, y+1/2, z'
'-x+1/2, y+1/2, -z+1/2'
'-x, -y, -z'
'x, -y, z-1/2'
'-x+1/2, -y+1/2, -z'
'x+1/2, -y+1/2, z-1/2'

loop_
_atom_site_label
_atom_site_type_symbol
_atom_site_fract_x
_atom_site_fract_y
_atom_site_fract_z
_atom_site_U_iso_or_equiv
_atom_site_adp_type
_atom_site_occupancy
_atom_site_symmetry_multiplicity
_atom_site_calc_flag
_atom_site_refinement_flags
C1 C -0.0915(2) 0.2256(2) 0.0083(2) 0.0786(9) Uani 1 1 d .
H1A H -0.0708 0.1851 0.0545 0.118 Uiso 1 1 calc R
H1B H -0.1409 0.2073 -0.0326 0.118 Uiso 1 1 calc R
H1C H -0.1038 0.2722 0.0429 0.118 Uiso 1 1 calc R
C2 C -0.0087(3) 0.1702(2) -0.1113(3) 0.1114(16) Uani 1 1 d .
H2A H 0.0346 0.1816 -0.1482 0.167 Uiso 1 1 calc R
H2B H -0.0576 0.1544 -0.1552 0.167 Uiso 1 1 calc R
H2C H 0.0086 0.1280 -0.0660 0.167 Uiso 1 1 calc R
C3 C -0.0622(3) 0.3088(2) -0.1301(2) 0.0919(12) Uani 1 1 d .
H3A H -0.0814 0.3532 -0.0968 0.138 Uiso 1 1 calc R
H3B H -0.1073 0.2871 -0.1753 0.138 Uiso 1 1 calc R
H3C H -0.0195 0.3258 -0.1651 0.138 Uiso 1 1 calc R
C4 C -0.0274(2) 0.24490(17) -0.05421(18) 0.0679(8) Uani 1 1 d .
C5 C 0.0504(2) 0.27629(16) 0.00593(19) 0.0587(7) Uani 1 1 d .
C6 C 0.1259(3) 0.28908(19) -0.0264(3) 0.0800(10) Uani 1 1 d .
H6 H 0.1389 0.2732 -0.0863 0.096 Uiso 1 1 calc R
C7 C 0.1769(2) 0.3288(2) 0.0450(3) 0.0781(9) Uani 1 1 d .
H7 H 0.2306 0.3454 0.0430 0.094 Uiso 1 1 calc R
C8 C 0.13229(16) 0.33954(16) 0.1221(2) 0.0550(6) Uani 1 1 d .
C9 C 0.15582(15) 0.38317(15) 0.2087(2) 0.0551(6) Uani 1 1 d .
H9 H 0.2071 0.4081 0.2177 0.066 Uiso 1 1 calc R
C10 C 0.13785(15) 0.45276(15) 0.35445(19) 0.0537(6) Uani 1 1 d .
C11 C 0.1554(2) 0.53096(17) 0.3058(2) 0.0762(9) Uani 1 1 d .
H11A H 0.2011 0.5240 0.2712 0.114 Uiso 1 1 calc R
H11B H 0.1689 0.5710 0.3551 0.114 Uiso 1 1 calc R
H11C H 0.1074 0.5469 0.2606 0.114 Uiso 1 1 calc R
C12 C 0.2153(2) 0.4253(2) 0.4233(3) 0.0876(10) Uani 1 1 d .
H12A H 0.2042 0.3760 0.4531 0.131 Uiso 1 1 calc R
H12B H 0.2308 0.4643 0.4733 0.131 Uiso 1 1 calc R
H12C H 0.2596 0.4182 0.3866 0.131 Uiso 1 1 calc R
C13 C 0.06769(19) 0.46622(18) 0.4108(2) 0.0710(8) Uani 1 1 d .
H13A H 0.0200 0.4846 0.3668 0.107 Uiso 1 1 calc R
H13B H 0.0838 0.5051 0.4608 0.107 Uiso 1 1 calc R
H13C H 0.0547 0.4175 0.4404 0.107 Uiso 1 1 calc R
C14 C -0.1003(2) 0.0750(2) 0.3773(2) 0.0882(11) Uani 1 1 d .
H14A H -0.0513 0.0459 0.4035 0.132 Uiso 1 1 calc R
H14B H -0.1475 0.0409 0.3726 0.132 Uiso 1 1 calc R
H14C H -0.1067 0.1187 0.4197 0.132 Uiso 1 1 calc R
C15 C -0.18236(18) 0.17960(19) 0.2164(3) 0.0689(8) Uani 1 1 d .
H15A H -0.1853 0.2171 0.2679 0.103 Uiso 1 1 calc R
H15B H -0.2319 0.1484 0.2055 0.103 Uiso 1 1 calc R
H15C H -0.1767 0.2073 0.1573 0.103 Uiso 1 1 calc R
C16 C -0.1074(2) 0.02608(18) 0.1672(3) 0.0797(9) Uani 1 1 d .
H16A H -0.1036 0.0431 0.1018 0.120 Uiso 1 1 calc R
H16B H -0.1611 0.0039 0.1683 0.120 Uiso 1 1 calc R
H16C H -0.0658 -0.0132 0.1878 0.120 Uiso 1 1 calc R
Dy1 Dy 0.0000 0.295733(7) 0.2500 0.03593(6) Uani 1 2 d S
N1 N 0.05476(14) 0.30607(11) 0.09833(15) 0.0473(5) Uani 1 1 d .
N2 N 0.11087(11) 0.39119(11) 0.27736(14) 0.0461(4) Uani 1 1 d .
N3 N 0.0000 0.16367(15) 0.2500 0.0411(5) Uani 1 2 d S
Si1 Si -0.09087(4) 0.11318(4) 0.25270(5) 0.04977(15) Uani 1 1 d .

loop_
_atom_site_aniso_label
_atom_site_aniso_U_11
_atom_site_aniso_U_22
_atom_site_aniso_U_33
_atom_site_aniso_U_23
_atom_site_aniso_U_13
_atom_site_aniso_U_12
C1 0.099(3) 0.075(2) 0.0576(16) -0.0032(15) -0.0010(16) -0.0179(18)
C2 0.189(5) 0.077(2) 0.0625(19) -0.0236(18) 0.004(2) 0.033(3)
C3 0.130(3) 0.087(2) 0.0583(17) 0.0172(16) 0.0137(19) 0.030(2)
C4 0.110(2) 0.0528(16) 0.0418(12) -0.0029(11) 0.0143(14) 0.0141(16)
C5 0.086(2) 0.0461(13) 0.0502(13) 0.0081(11) 0.0306(13) 0.0200(13)
C6 0.104(3) 0.077(2) 0.072(2) 0.0057(16) 0.054(2) 0.0217(19)
C7 0.072(2) 0.076(2) 0.099(2) 0.0202(19) 0.0533(19) 0.0177(17)
C8 0.0523(14) 0.0483(14) 0.0706(15) 0.0125(12) 0.0285(12) 0.0108(11)
C9 0.0396(12) 0.0478(14) 0.0796(16) 0.0140(12) 0.0152(11) 0.0019(10)
C10 0.0468(13) 0.0459(13) 0.0650(14) 0.0033(11) -0.0010(11) -0.0128(11)
C11 0.089(2) 0.0489(16) 0.089(2) 0.0039(15) 0.0117(17) -0.0201(15)
C12 0.068(2) 0.087(2) 0.095(2) 0.0130(19) -0.0220(17) -0.0101(18)
C13 0.0749(19) 0.0626(18) 0.0766(18) -0.0194(14) 0.0155(15) -0.0205(15)
C14 0.086(2) 0.100(3) 0.077(2) 0.0169(18) 0.0094(17) -0.045(2)
C15 0.0490(15) 0.0600(17) 0.099(2) -0.0072(16) 0.0162(15) -0.0076(13)
C16 0.081(2) 0.0505(16) 0.102(2) -0.0234(16) -0.0018(18) -0.0107(15)
Dy1 0.03520(8) 0.03108(8) 0.04309(8) 0.000 0.01115(5) 0.000
N1 0.0559(12) 0.0414(11) 0.0481(10) 0.0054(8) 0.0187(9) 0.0088(9)
N2 0.0382(9) 0.0387(10) 0.0611(11) 0.0058(9) 0.0075(8) -0.0017(8)
N3 0.0445(14) 0.0323(13) 0.0464(13) 0.000 0.0070(11) 0.000
Si1 0.0528(4) 0.0381(3) 0.0574(4) -0.0023(3) 0.0062(3) -0.0105(3)

loop_
_atom_type_symbol
_atom_type_description
_atom_type_scat_dispersion_real
_atom_type_scat_dispersion_imag
_atom_type_scat_source
C C 0.0033 0.0016 'International Tables Vol C Tables 4.2.6.8 and 6.1.1.4'
Dy Dy -0.1892 4.4098 'International Tables Vol C Tables 4.2.6.8 and 6.1.1.4'
N N 0.0061 0.0033 'International Tables Vol C Tables 4.2.6.8 and 6.1.1.4'
Si Si 0.0817 0.0704 'International Tables Vol C Tables 4.2.6.8 and 6.1.1.4'
H H 0.0000 0.0000 'International Tables Vol C Tables 4.2.6.8 and 6.1.1.4'

loop_
_geom_angle_atom_site_label_1
_geom_angle_atom_site_label_2
_geom_angle_atom_site_label_3
_geom_angle
_geom_angle_site_symmetry_1
_geom_angle_site_symmetry_3
C4 C1 H1A 109.5 . .
C4 C1 H1B 109.5 . .
H1A C1 H1B 109.5 . .
C4 C1 H1C 109.5 . .
H1A C1 H1C 109.5 . .
H1B C1 H1C 109.5 . .
C4 C2 H2A 109.5 . .
C4 C2 H2B 109.5 . .
H2A C2 H2B 109.5 . .
C4 C2 H2C 109.5 . .
H2A C2 H2C 109.5 . .
H2B C2 H2C 109.5 . .
C4 C3 H3A 109.5 . .
C4 C3 H3B 109.5 . .
H3A C3 H3B 109.5 . .
C4 C3 H3C 109.5 . .
H3A C3 H3C 109.5 . .
H3B C3 H3C 109.5 . .
C5 C4 C1 111.7(2) . .
C5 C4 C2 110.4(3) . .
C1 C4 C2 109.5(3) . .
C5 C4 C3 108.3(3) . .
C1 C4 C3 109.0(3) . .
C2 C4 C3 107.8(3) . .
N1 C5 C6 109.3(3) . .
N1 C5 C4 123.9(2) . .
C6 C5 C4 126.4(3) . .
C7 C6 C5 108.4(3) . .
C7 C6 H6 125.8 . .
C5 C6 H6 125.8 . .
C6 C7 C8 106.3(3) . .
C6 C7 H7 126.9 . .
C8 C7 H7 126.9 . .
N1 C8 C7 110.0(3) . .
N1 C8 C9 122.0(2) . .
C7 C8 C9 127.8(3) . .
N2 C9 C8 124.6(2) . .
N2 C9 H9 117.7 . .
C8 C9 H9 117.7 . .
N2 C10 C13 108.1(2) . .
N2 C10 C12 110.4(2) . .
C13 C10 C12 110.5(3) . .
N2 C10 C11 109.9(2) . .
C13 C10 C11 108.2(3) . .
C12 C10 C11 109.8(2) . .
C10 C11 H11A 109.5 . .
C10 C11 H11B 109.5 . .
H11A C11 H11B 109.5 . .
C10 C11 H11C 109.5 . .
H11A C11 H11C 109.5 . .
H11B C11 H11C 109.5 . .
C10 C12 H12A 109.5 . .
C10 C12 H12B 109.5 . .
H12A C12 H12B 109.5 . .
C10 C12 H12C 109.5 . .
H12A C12 H12C 109.5 . .
H12B C12 H12C 109.5 . .
C10 C13 H13A 109.5 . .
C10 C13 H13B 109.5 . .
H13A C13 H13B 109.5 . .
C10 C13 H13C 109.5 . .
H13A C13 H13C 109.5 . .
H13B C13 H13C 109.5 . .
Si1 C14 H14A 109.5 . .
Si1 C14 H14B 109.5 . .
H14A C14 H14B 109.5 . .
Si1 C14 H14C 109.5 . .
H14A C14 H14C 109.5 . .
H14B C14 H14C 109.5 . .
Si1 C15 H15A 109.5 . .
Si1 C15 H15B 109.5 . .
H15A C15 H15B 109.5 . .
Si1 C15 H15C 109.5 . .
H15A C15 H15C 109.5 . .
H15B C15 H15C 109.5 . .
Si1 C16 H16A 109.5 . .
Si1 C16 H16B 109.5 . .
H16A C16 H16B 109.5 . .
Si1 C16 H16C 109.5 . .
H16A C16 H16C 109.5 . .
H16B C16 H16C 109.5 . .
N3 Dy1 N2 131.93(5) . .
N3 Dy1 N2 131.93(5) . 2
N2 Dy1 N2 96.13(9) . 2
N3 Dy1 N1 94.14(4) . 2
N2 Dy1 N1 101.19(7) . 2
N2 Dy1 N1 73.12(7) 2 2
N3 Dy1 N1 94.14(4) . .
N2 Dy1 N1 73.12(7) . .
N2 Dy1 N1 101.19(7) 2 .
N1 Dy1 N1 171.72(9) 2 .
C5 N1 C8 106.1(2) . .
C5 N1 Dy1 144.67(19) . .
C8 N1 Dy1 106.40(15) . .
C9 N2 C10 117.0(2) . .
C9 N2 Dy1 108.62(16) . .
C10 N2 Dy1 134.40(15) . .
Si1 N3 Si1 120.67(15) 2 .
Si1 N3 Dy1 119.67(8) 2 .
Si1 N3 Dy1 119.67(8) . .
N3 Si1 C14 113.21(11) . .
N3 Si1 C15 110.80(12) . .
C14 Si1 C15 105.58(17) . .
N3 Si1 C16 114.13(13) . .
C14 Si1 C16 106.55(17) . .
C15 Si1 C16 105.96(15) . .

loop_
_geom_bond_atom_site_label_1
_geom_bond_atom_site_label_2
_geom_bond_distance
_geom_bond_site_symmetry_2
C1 C4 1.504(5) .
C1 H1A 0.9600 .
C1 H1B 0.9600 .
C1 H1C 0.9600 .
C2 C4 1.547(4) .
C2 H2A 0.9600 .
C2 H2B 0.9600 .
C2 H2C 0.9600 .
C3 C4 1.548(4) .
C3 H3A 0.9600 .
C3 H3B 0.9600 .
C3 H3C 0.9600 .
C4 C5 1.501(5) .
C5 N1 1.365(3) .
C5 C6 1.400(5) .
C6 C7 1.360(6) .
C6 H6 0.9300 .
C7 C8 1.402(4) .
C7 H7 0.9300 .
C8 N1 1.381(3) .
C8 C9 1.405(4) .
C9 N2 1.302(3) .
C9 H9 0.9300 .
C10 N2 1.503(3) .
C10 C13 1.510(4) .
C10 C12 1.528(4) .
C10 C11 1.532(4) .
C11 H11A 0.9600 .
C11 H11B 0.9600 .
C11 H11C 0.9600 .
C12 H12A 0.9600 .
C12 H12B 0.9600 .
C12 H12C 0.9600 .
C13 H13A 0.9600 .
C13 H13B 0.9600 .
C13 H13C 0.9600 .
C14 Si1 1.870(3) .
C14 H14A 0.9600 .
C14 H14B 0.9600 .
C14 H14C 0.9600 .
C15 Si1 1.875(3) .
C15 H15A 0.9600 .
C15 H15B 0.9600 .
C15 H15C 0.9600 .
C16 Si1 1.880(3) .
C16 H16A 0.9600 .
C16 H16B 0.9600 .
C16 H16C 0.9600 .
Dy1 N3 2.232(3) .
Dy1 N2 2.4136(19) .
Dy1 N2 2.4136(19) 2
Dy1 N1 2.421(2) 2
Dy1 N1 2.421(2) .
N3 Si1 1.7234(14) 2
N3 Si1 1.7234(14) .

loop_
_geom_torsion_atom_site_label_1
_geom_torsion_atom_site_label_2
_geom_torsion_atom_site_label_3
_geom_torsion_atom_site_label_4
_geom_torsion
_geom_torsion_site_symmetry_1
_geom_torsion_site_symmetry_4
C1 C4 C5 N1 -18.5(4) . .
C2 C4 C5 N1 -140.6(3) . .
C3 C4 C5 N1 101.6(3) . .
C1 C4 C5 C6 170.1(3) . .
C2 C4 C5 C6 48.0(4) . .
C3 C4 C5 C6 -69.8(4) . .
N1 C5 C6 C7 -1.5(4) . .
C4 C5 C6 C7 170.9(3) . .
C5 C6 C7 C8 0.6(4) . .
C6 C7 C8 N1 0.5(3) . .
C6 C7 C8 C9 -174.1(3) . .
N1 C8 C9 N2 5.5(4) . .
C7 C8 C9 N2 179.5(3) . .
C6 C5 N1 C8 1.8(3) . .
C4 C5 N1 C8 -170.9(2) . .
C6 C5 N1 Dy1 -154.4(2) . .
C4 C5 N1 Dy1 32.9(4) . .
C7 C8 N1 C5 -1.4(3) . .
C9 C8 N1 C5 173.5(2) . .
C7 C8 N1 Dy1 164.51(19) . .
C9 C8 N1 Dy1 -20.6(3) . .
N3 Dy1 N1 C5 42.2(3) . .
N2 Dy1 N1 C5 174.9(3) . .
N2 Dy1 N1 C5 -92.1(3) 2 .
N1 Dy1 N1 C5 -137.8(3) 2 .
N3 Dy1 N1 C8 -113.99(14) . .
N2 Dy1 N1 C8 18.71(14) . .
N2 Dy1 N1 C8 111.80(15) 2 .
N1 Dy1 N1 C8 66.01(14) 2 .
C8 C9 N2 C10 -168.0(2) . .
C8 C9 N2 Dy1 13.5(3) . .
C13 C10 N2 C9 166.3(2) . .
C12 C10 N2 C9 -72.7(3) . .
C11 C10 N2 C9 48.5(3) . .
C13 C10 N2 Dy1 -15.6(3) . .
C12 C10 N2 Dy1 105.4(3) . .
C11 C10 N2 Dy1 -133.4(2) . .
N3 Dy1 N2 C9 63.24(17) . .
N2 Dy1 N2 C9 -116.76(17) 2 .
N1 Dy1 N2 C9 169.29(16) 2 .
N1 Dy1 N2 C9 -16.90(15) . .
N3 Dy1 N2 C10 -115.00(19) . .
N2 Dy1 N2 C10 65.00(19) 2 .
N1 Dy1 N2 C10 -8.9(2) 2 .
N1 Dy1 N2 C10 164.9(2) . .
N2 Dy1 N3 Si1 -13.41(7) . 2
N2 Dy1 N3 Si1 166.59(7) 2 2
N1 Dy1 N3 Si1 -122.46(6) 2 2
N1 Dy1 N3 Si1 57.54(6) . 2
N2 Dy1 N3 Si1 166.59(7) . .
N2 Dy1 N3 Si1 -13.41(7) 2 .
N1 Dy1 N3 Si1 57.54(6) 2 .
N1 Dy1 N3 Si1 -122.46(6) . .
Si1 N3 Si1 C14 79.20(16) 2 .
Dy1 N3 Si1 C14 -100.80(16) . .
Si1 N3 Si1 C15 -162.41(12) 2 .
Dy1 N3 Si1 C15 17.59(12) . .
Si1 N3 Si1 C16 -42.92(13) 2 .
Dy1 N3 Si1 C16 137.08(13) . .
